data_1533931
loop_
_publ_author_name
'Ozolins, V.'
'Majzoub, E.H.'
'Udovic, T.J.'

_publ_section_title
;
 Electronic structure and Rietveld refinement parameters of Ti-doped
 sodium alanates
;
_journal_name_full 'Journal of Alloys Compd.'
_journal_page_first 1
_journal_page_last 10
_journal_volume 375
_journal_year 2004
_chemical_formula_sum 'Al H6 Na3'
_chemical_name_systematic 'Na3 (Al H6)'
_space_group_IT_number 14
_symmetry_space_group_name_Hall '-P 2yn'
_symmetry_space_group_name_H-M 'P 1 21/n 1'
_cell_angle_alpha 90
_cell_angle_beta 89.86
_cell_angle_gamma 90
_cell_formula_units_Z 2
_cell_length_a 5.21
_cell_length_b 5.42
_cell_length_c 7.5
_cell_volume 211.786
_citation_journal_id_ASTM JALCEU
_cod_data_source_file Ozolins_JALCEU_2004_1513.cif
_cod_data_source_block H6Al1Na3
_cod_original_cell_volume 211.7859
_cod_original_sg_symbol_Hall '-P 2ybc (x-z,y,z)'
_cod_original_formula_sum 'H6 Al1 Na3'
_cod_database_code 1533931

loop_
_symmetry_equiv_pos_as_xyz
x,y,z
-x+1/2,y+1/2,-z+1/2
-x,-y,-z
x-1/2,-y-1/2,z-1/2

loop_
_atom_site_label
_atom_site_type_symbol
_atom_site_fract_x
_atom_site_fract_y
_atom_site_fract_z
_atom_site_occupancy
_atom_site_U_iso_or_equiv
H1 H-1 0.103 0.0481 0.2196 1 0.0
Al1 Al+3 0 0 0 1 0.0
Na2 Na+1 -0.0108 0.4496 0.2522 1 0.0
Na1 Na+1 0 0 0.5 1 0.0
H3 H-1 0.1605 0.2728 0.9367 1 0.0
H2 H-1 0.223 0.3305 0.5463 1 0.0
